data_4130946
loop_
_publ_author_name
'Izquierdo, Susana'
'Essafi, St\'ephanie'
'Del Rosal, Iker'
'Vidossich, Pietro'
'Pleixats, Roser'
'Vallribera, Adelina'
'Ujaque, Gregori'
'Lled\'os, Agust\'i'
'Shafir, Alexandr'

_publ_section_title
;
 Acid Activation in Phenyliodine Dicarboxylates: Direct Observation,
 Structures, and Implications.
;
_journal_issue 39
_journal_name_full 'Journal of the American Chemical Society'
_journal_page_first 12747
_journal_page_last 12750
_journal_paper_doi 10.1021/jacs.6b07999
_journal_volume 138
_journal_year 2016
_chemical_formula_sum 'C10 H11 B F3 I O4'
_chemical_formula_weight 389.90
_space_group_IT_number 14
_space_group_name_Hall '-P 2yn'
_space_group_name_H-M_alt 'P 1 21/n 1'
_symmetry_cell_setting monoclinic
_symmetry_space_group_name_H-M 'P 1 21/n 1'
_atom_sites_solution_hydrogens geom
_audit_creation_method SHELXL-2014/7
_cell_angle_alpha 90
_cell_angle_beta 94.564(2)
_cell_angle_gamma 90
_cell_formula_units_Z 4
_cell_length_a 9.6550(8)
_cell_length_b 8.3949(6)
_cell_length_c 16.7646(13)
_cell_measurement_reflns_used 3661
_cell_measurement_temperature 100(2)
_cell_measurement_theta_max 30.63
_cell_measurement_theta_min 2.36
_cell_volume 1354.51(18)
_computing_cell_refinement 'Bruker APEX2 v2011.4-0'
_computing_data_collection 'Bruker APEX2 v2011.4-0'
_computing_data_reduction 'Bruker SAINT V7.60A'
_computing_molecular_graphics 'Bruker SHELXTL'
_computing_publication_material 'Bruker SHELXTL'
_computing_structure_refinement 'SHELXL-2014 (Sheldrick, 2014)'
_computing_structure_solution Sir2011
_diffrn_ambient_temperature 100(2)
_diffrn_detector_area_resol_mean 512
_diffrn_detector_type '4K CCD area detector APEX II'
_diffrn_measured_fraction_theta_full 0.987
_diffrn_measured_fraction_theta_max 0.853
_diffrn_measurement_device_type 'APEX DUO Kappa 4-axis goniometer'
_diffrn_measurement_method
;
 Fullsphere data collection, phi and omega scans
;
_diffrn_measurement_specimen_support 'magnetic support with MicroMount'
_diffrn_radiation_monochromator 'Quazar MX Multilayer Optics'
_diffrn_radiation_type MoK\a
_diffrn_radiation_wavelength 0.71073
_diffrn_reflns_av_R_equivalents 0.0687
_diffrn_reflns_av_unetI/netI 0.0796
_diffrn_reflns_Laue_measured_fraction_full 0.987
_diffrn_reflns_Laue_measured_fraction_max 0.853
_diffrn_reflns_limit_k_max 7
_diffrn_reflns_limit_k_min -11
_diffrn_reflns_limit_l_max 24
_diffrn_reflns_limit_l_min -14
_diffrn_reflns_number 12722
_diffrn_reflns_point_group_measured_fraction_full 0.987
_diffrn_reflns_point_group_measured_fraction_max 0.853
_diffrn_reflns_theta_full 25.242
_diffrn_reflns_theta_max 32.575
_diffrn_reflns_theta_min 2.356
_diffrn_source 'Microfocus source E025 IuS'
_diffrn_source_current 0.6
_diffrn_source_power 50
_diffrn_source_size '0.2 mm x 0.2 mm fine focus'
_diffrn_source_type 'Bruker APEX DUO'
_exptl_absorpt_coefficient_mu 2.405
_exptl_absorpt_correction_T_max 0.795
_exptl_absorpt_correction_T_min 0.389
_exptl_absorpt_correction_type empirical
_exptl_absorpt_process_details
; 
 SADABS Version 2008/1 Bruker-Nonius
 Blessing, Acta Cryst. (1995) A51 33-38
;
_exptl_crystal_colour brown
_exptl_crystal_density_diffrn 1.912
_exptl_crystal_description block
_exptl_crystal_F_000 752
_exptl_crystal_size_max 0.15
_exptl_crystal_size_mid 0.10
_exptl_crystal_size_min 0.10
_refine_diff_density_max 1.386
_refine_diff_density_min -2.339
_refine_diff_density_rms 0.169
_refine_ls_extinction_method none
_refine_ls_goodness_of_fit_ref 0.995
_refine_ls_hydrogen_treatment constr
_refine_ls_matrix_type full
_refine_ls_number_parameters 174
_refine_ls_number_reflns 4220
_refine_ls_number_restraints 0
_refine_ls_restrained_S_all 0.995
_refine_ls_R_factor_all 0.0709
_refine_ls_R_factor_gt 0.0417
_refine_ls_shift/su_max 0.000
_refine_ls_shift/su_mean 0.000
_refine_ls_structure_factor_coef Fsqd
_refine_ls_weighting_details 'w=1/[\s^2^(Fo^2^)+(0.0427P)^2^] where P=(Fo^2^+2Fc^2^)/3'
_refine_ls_weighting_scheme calc
_refine_ls_wR_factor_gt 0.0935
_refine_ls_wR_factor_ref 0.1071
_reflns_Friedel_coverage 0.000
_reflns_number_gt 2991
_reflns_number_total 4220
_reflns_threshold_expression 'I > 2\s(I)'
_cod_data_source_file ja6b07999_si_004.cif
_cod_data_source_block mo_sif123b_0m
_cod_depositor_comments
;
The following automatic conversions were performed:

data item '_symmetry_cell_setting' value 'Monoclinic' was changed to
'monoclinic' in accordance with the
/home/saulius/struct/COD-crude-data/automatic-downloads/DataCite-retrospective/ACS/depositions/lib/dictionaries/cif_core.dic
dictionary named 'cif_core.dic' version 2.4.2 last updated on
2011-04-26.

Automatic conversion script
Id: cif_fix_values 6909 2019-04-08 15:41:33Z antanas 
;
_cod_original_sg_symbol_H-M P2(1)/n
_cod_database_code 4130946
_shelx_shelxl_version_number 2014/7
_shelx_space_group_comment
;
The symmetry employed for this shelxl refinement is uniquely defined
by the following loop, which should always be used as a source of
symmetry information in preference to the above space-group names.
They are only intended as comments.
;
_shelx_estimated_absorpt_t_min 0.714
_shelx_estimated_absorpt_t_max 0.795

loop_
_space_group_symop_operation_xyz
'x, y, z'
'-x+1/2, y+1/2, -z+1/2'
'-x, -y, -z'
'x-1/2, -y-1/2, z-1/2'

loop_
_atom_site_label
_atom_site_type_symbol
_atom_site_fract_x
_atom_site_fract_y
_atom_site_fract_z
_atom_site_U_iso_or_equiv
_atom_site_adp_type
_atom_site_occupancy
_atom_site_site_symmetry_order
_atom_site_calc_flag
_atom_site_refinement_flags_posn
_atom_site_refinement_flags_adp
I1 I 0.88436(2) 0.37797(3) 0.22124(2) 0.02238(9) Uani 1 1 d . .
B1 B 1.2750(5) 0.5973(6) 0.1771(3) 0.0259(10) Uani 1 1 d . .
O1 O 0.7358(3) 0.2427(4) 0.15540(16) 0.0290(7) Uani 1 1 d . .
O2 O 0.8886(3) 0.2740(4) 0.06400(18) 0.0374(8) Uani 1 1 d . .
O3 O 1.0148(3) 0.5171(3) 0.31686(16) 0.0246(6) Uani 1 1 d . .
O4 O 1.1477(3) 0.5464(3) 0.21850(15) 0.0224(6) Uani 1 1 d . .
C1 C 0.7819(4) 0.3024(5) 0.3203(2) 0.0241(8) Uani 1 1 d . .
C2 C 0.6417(4) 0.3448(5) 0.3245(2) 0.0253(8) Uani 1 1 d . .
H2 H 0.5935 0.4097 0.2850 0.030 Uiso 1 1 calc R U
C3 C 0.5771(4) 0.2853(5) 0.3906(2) 0.0288(9) Uani 1 1 d . .
H3 H 0.4824 0.3105 0.3962 0.035 Uiso 1 1 calc R U
C4 C 0.6481(4) 0.1913(5) 0.4475(2) 0.0263(9) Uani 1 1 d . .
H4 H 0.6020 0.1526 0.4916 0.032 Uiso 1 1 calc R U
C5 C 0.7857(5) 0.1531(5) 0.4408(2) 0.0281(9) Uani 1 1 d . .
H5 H 0.8336 0.0884 0.4805 0.034 Uiso 1 1 calc R U
C6 C 0.8556(4) 0.2086(5) 0.3763(2) 0.0262(9) Uani 1 1 d . .
H6 H 0.9502 0.1826 0.3712 0.031 Uiso 1 1 calc R U
C7 C 0.7772(4) 0.2222(5) 0.0818(2) 0.0279(9) Uani 1 1 d . .
C8 C 0.6762(5) 0.1323(6) 0.0268(3) 0.0366(11) Uani 1 1 d . .
H8A H 0.6890 0.1619 -0.0287 0.055 Uiso 1 1 calc R U
H8B H 0.5813 0.1583 0.0390 0.055 Uiso 1 1 calc R U
H8C H 0.6921 0.0177 0.0338 0.055 Uiso 1 1 calc R U
C9 C 1.1269(4) 0.5691(5) 0.2925(2) 0.0214(8) Uani 1 1 d . .
C10 C 1.2280(4) 0.6512(5) 0.3496(2) 0.0289(9) Uani 1 1 d . .
H10A H 1.1863 0.6682 0.4004 0.043 Uiso 1 1 calc R U
H10B H 1.2531 0.7542 0.3273 0.043 Uiso 1 1 calc R U
H10C H 1.3116 0.5854 0.3590 0.043 Uiso 1 1 calc R U
F1 F 1.2795(3) 0.7626(3) 0.17598(14) 0.0318(6) Uani 1 1 d . .
F2 F 1.3927(2) 0.5362(4) 0.21785(14) 0.0380(7) Uani 1 1 d . .
F3 F 1.2561(3) 0.5374(3) 0.10092(14) 0.0340(6) Uani 1 1 d . .

loop_
_atom_site_aniso_label
_atom_site_aniso_U_11
_atom_site_aniso_U_22
_atom_site_aniso_U_33
_atom_site_aniso_U_23
_atom_site_aniso_U_13
_atom_site_aniso_U_12
I1 0.02022(12) 0.02529(17) 0.02163(13) 0.00145(10) 0.00159(8) -0.00181(10)
B1 0.024(2) 0.027(3) 0.027(2) 0.0002(18) 0.0036(17) -0.0034(17)
O1 0.0286(15) 0.0374(19) 0.0209(13) -0.0014(12) 0.0016(11) -0.0075(13)
O2 0.0331(17) 0.051(2) 0.0289(15) -0.0031(15) 0.0073(13) -0.0093(15)
O3 0.0213(13) 0.0257(16) 0.0271(14) -0.0001(12) 0.0042(11) 0.0002(11)
O4 0.0216(13) 0.0240(16) 0.0215(13) 0.0009(11) 0.0008(10) -0.0010(11)
C1 0.0216(18) 0.029(2) 0.0223(18) 0.0000(16) 0.0027(14) -0.0036(16)
C2 0.0225(18) 0.023(2) 0.031(2) -0.0063(16) 0.0034(15) -0.0013(15)
C3 0.0192(18) 0.035(3) 0.033(2) -0.0101(19) 0.0032(15) -0.0042(17)
C4 0.029(2) 0.028(2) 0.0232(18) -0.0046(17) 0.0076(15) -0.0075(17)
C5 0.031(2) 0.031(3) 0.0224(18) 0.0003(16) 0.0000(15) -0.0037(17)
C6 0.0212(18) 0.029(3) 0.028(2) 0.0007(17) 0.0014(15) 0.0015(16)
C7 0.033(2) 0.029(3) 0.0219(18) 0.0039(17) 0.0018(16) 0.0029(18)
C8 0.046(3) 0.038(3) 0.025(2) -0.0028(19) -0.0013(18) -0.011(2)
C9 0.0242(18) 0.018(2) 0.0219(18) 0.0004(15) -0.0002(14) 0.0048(15)
C10 0.030(2) 0.032(3) 0.0243(19) -0.0023(17) 0.0009(16) -0.0065(17)
F1 0.0393(14) 0.0225(14) 0.0341(13) -0.0005(10) 0.0058(11) -0.0081(10)
F2 0.0239(13) 0.0472(19) 0.0428(15) 0.0101(12) 0.0024(11) 0.0030(11)
F3 0.0433(15) 0.0337(16) 0.0263(12) -0.0058(11) 0.0101(11) -0.0077(12)

loop_
_atom_type_symbol
_atom_type_description
_atom_type_scat_dispersion_real
_atom_type_scat_dispersion_imag
_atom_type_scat_source
C C 0.0033 0.0016 'International Tables Vol C Tables 4.2.6.8 and 6.1.1.4'
H H 0.0000 0.0000 'International Tables Vol C Tables 4.2.6.8 and 6.1.1.4'
B B 0.0013 0.0007 'International Tables Vol C Tables 4.2.6.8 and 6.1.1.4'
O O 0.0106 0.0060 'International Tables Vol C Tables 4.2.6.8 and 6.1.1.4'
F F 0.0171 0.0103 'International Tables Vol C Tables 4.2.6.8 and 6.1.1.4'
I I -0.4742 1.8119 'International Tables Vol C Tables 4.2.6.8 and 6.1.1.4'

loop_
_geom_angle_atom_site_label_1
_geom_angle_atom_site_label_2
_geom_angle_atom_site_label_3
_geom_angle
O1 I1 C1 84.62(13)
O1 I1 O3 166.72(10)
C1 I1 O3 82.36(13)
F3 B1 F2 111.6(4)
F3 B1 F1 110.9(4)
F2 B1 F1 110.7(4)
F3 B1 O4 105.6(3)
F2 B1 O4 109.5(3)
F1 B1 O4 108.3(3)
C7 O1 I1 108.5(3)
C9 O3 I1 112.9(2)
C9 O4 B1 126.3(3)
C6 C1 C2 123.9(4)
C6 C1 I1 117.4(3)
C2 C1 I1 118.6(3)
C3 C2 C1 116.0(4)
C4 C3 C2 121.4(4)
C3 C4 C5 120.4(4)
C4 C5 C6 120.7(4)
C1 C6 C5 117.5(4)
O2 C7 O1 120.9(4)
O2 C7 C8 125.1(4)
O1 C7 C8 114.0(4)
O3 C9 O4 117.6(4)
O3 C9 C10 119.2(3)
O4 C9 C10 123.2(3)

loop_
_geom_bond_atom_site_label_1
_geom_bond_atom_site_label_2
_geom_bond_distance
I1 O1 2.077(3)
I1 C1 2.098(4)
I1 O3 2.280(3)
B1 F3 1.371(5)
B1 F2 1.378(5)
B1 F1 1.388(5)
B1 O4 1.520(5)
O1 C7 1.338(5)
O2 C7 1.220(5)
O3 C9 1.265(5)
O4 C9 1.286(4)
C1 C6 1.378(6)
C1 C2 1.407(5)
C2 C3 1.405(6)
C3 C4 1.377(6)
C4 C5 1.380(6)
C5 C6 1.400(6)
C7 C8 1.492(6)
C9 C10 1.482(6)

loop_
_geom_torsion_atom_site_label_1
_geom_torsion_atom_site_label_2
_geom_torsion_atom_site_label_3
_geom_torsion_atom_site_label_4
_geom_torsion
F3 B1 O4 C9 175.4(3)
F2 B1 O4 C9 55.0(5)
F1 B1 O4 C9 -65.8(5)
C6 C1 C2 C3 0.0(6)
I1 C1 C2 C3 177.5(3)
C1 C2 C3 C4 0.0(6)
C2 C3 C4 C5 0.1(6)
C3 C4 C5 C6 -0.1(6)
C2 C1 C6 C5 -0.1(6)
I1 C1 C6 C5 -177.6(3)
C4 C5 C6 C1 0.1(6)
I1 O1 C7 O2 2.8(5)
I1 O1 C7 C8 -177.5(3)
I1 O3 C9 O4 4.2(5)
I1 O3 C9 C10 -175.3(3)
B1 O4 C9 O3 -179.4(4)
B1 O4 C9 C10 0.1(6)
